data_4133091
loop_
_publ_author_name
'Bezdek, M\'at\'e J'
'Chirik, Paul J.'

_publ_section_title
;
 Proton-Coupled Electron Transfer to a Molybdenum Ethylene Complex Yields
 a \b-Agostic Ethyl: Structure, Dynamics and Mechanism.
;
_journal_issue 42
_journal_name_full 'Journal of the American Chemical Society'
_journal_page_first 13817
_journal_page_last 13826
_journal_paper_doi 10.1021/jacs.8b08460
_journal_volume 140
_journal_year 2018
_chemical_formula_sum 'C81 H57 B F24 Mo N3 P2'
_chemical_formula_weight 1696.98
_space_group_crystal_system orthorhombic
_space_group_IT_number 33
_space_group_name_Hall 'P 2c -2n'
_space_group_name_H-M_alt 'P n a 21'
_atom_sites_solution_hydrogens mixed
_audit_creation_method SHELXL-2014
_cell_angle_alpha 90
_cell_angle_beta 90
_cell_angle_gamma 90
_cell_formula_units_Z 4
_cell_length_a 37.1367(9)
_cell_length_b 11.2491(3)
_cell_length_c 17.4213(4)
_cell_measurement_reflns_used 9186
_cell_measurement_temperature 100(2)
_cell_measurement_theta_max 74.67
_cell_measurement_theta_min 3.48
_cell_volume 7277.8(3)
_computing_cell_refinement 'Bruker SAINT'
_computing_data_collection 'Bruker APEX3'
_computing_data_reduction 'Bruker SAINT'
_computing_molecular_graphics 'ORTEP3 (Farraguia, 1994)'
_computing_structure_refinement 'SHELXL-97 (Sheldrick, 2008)'
_computing_structure_solution 'SHELXT (Sheldrick 2016)'
_diffrn_ambient_temperature 100(2)
_diffrn_measured_fraction_theta_full 0.998
_diffrn_measured_fraction_theta_max 0.997
_diffrn_measurement_device_type 'Bruker D8 Venture Photon 100 CMOS'
_diffrn_measurement_method 'phi and omega scans'
_diffrn_radiation_source 'I\mS microfocus source'
_diffrn_radiation_type CuK\a
_diffrn_radiation_wavelength 1.54178
_diffrn_reflns_av_R_equivalents 0.0329
_diffrn_reflns_av_unetI/netI 0.0337
_diffrn_reflns_Laue_measured_fraction_full 0.998
_diffrn_reflns_Laue_measured_fraction_max 0.997
_diffrn_reflns_limit_h_max 46
_diffrn_reflns_limit_h_min -46
_diffrn_reflns_limit_k_max 13
_diffrn_reflns_limit_k_min -14
_diffrn_reflns_limit_l_max 21
_diffrn_reflns_limit_l_min -21
_diffrn_reflns_number 78907
_diffrn_reflns_point_group_measured_fraction_full 0.998
_diffrn_reflns_point_group_measured_fraction_max 0.998
_diffrn_reflns_theta_full 67.679
_diffrn_reflns_theta_max 74.660
_diffrn_reflns_theta_min 2.379
_exptl_absorpt_coefficient_mu 2.869
_exptl_absorpt_correction_T_max 0.7538
_exptl_absorpt_correction_T_min 0.5557
_exptl_absorpt_correction_type multi-scan
_exptl_absorpt_process_details 'TWINABS BRUKER AXS'
_exptl_crystal_colour green
_exptl_crystal_density_diffrn 1.549
_exptl_crystal_description plate
_exptl_crystal_F_000 3428
_exptl_crystal_size_max 0.373
_exptl_crystal_size_mid 0.344
_exptl_crystal_size_min 0.302
_refine_diff_density_max 1.096
_refine_diff_density_min -0.696
_refine_diff_density_rms 0.068
_refine_ls_abs_structure_details
;
 Refined as an inversion twin.
;
_refine_ls_abs_structure_Flack 0.052(8)
_refine_ls_extinction_method none
_refine_ls_goodness_of_fit_ref 1.076
_refine_ls_hydrogen_treatment mixed
_refine_ls_matrix_type full
_refine_ls_number_parameters 1008
_refine_ls_number_reflns 13916
_refine_ls_number_restraints 1
_refine_ls_restrained_S_all 1.076
_refine_ls_R_factor_all 0.0334
_refine_ls_R_factor_gt 0.0333
_refine_ls_shift/su_max 0.026
_refine_ls_shift/su_mean 0.000
_refine_ls_structure_factor_coef Fsqd
_refine_ls_weighting_details 'w=1/[\s^2^(Fo^2^)+(0.0434P)^2^+6.9175P] where P=(Fo^2^+2Fc^2^)/3'
_refine_ls_weighting_scheme calc
_refine_ls_wR_factor_gt 0.0861
_refine_ls_wR_factor_ref 0.0862
_reflns_Friedel_coverage 0.934
_reflns_Friedel_fraction_full 0.998
_reflns_Friedel_fraction_max 0.998
_reflns_number_gt 13852
_reflns_number_total 13916
_reflns_threshold_expression 'I > 2\s(I)'
_cod_data_source_file ja8b08460_si_002.cif
_cod_data_source_block mb47
_cod_database_code 4133091
_shelx_space_group_comment
;
The symmetry employed for this shelxl refinement is uniquely defined
by the following loop, which should always be used as a source of
symmetry information in preference to the above space-group names.
They are only intended as comments.
;
_shelx_estimated_absorpt_t_min 0.414
_shelx_estimated_absorpt_t_max 0.478
_shelxl_version_number 2014-3

loop_
_space_group_symop_operation_xyz
'x, y, z'
'-x, -y, z+1/2'
'x+1/2, -y+1/2, z'
'-x+1/2, y+1/2, z+1/2'

loop_
_atom_site_label
_atom_site_type_symbol
_atom_site_fract_x
_atom_site_fract_y
_atom_site_fract_z
_atom_site_U_iso_or_equiv
_atom_site_adp_type
_atom_site_occupancy
_atom_site_site_symmetry_order
_atom_site_calc_flag
_atom_site_refinement_flags_posn
_atom_site_refinement_flags_adp
_atom_site_refinement_flags_occupancy
_atom_site_disorder_assembly
_atom_site_disorder_group
C1 C 0.05836(11) 0.4740(4) 0.3226(2) 0.0212(7) Uani 1 1 d . . . . .
H1 H 0.0641 0.4828 0.2710 0.025 Uiso 1 1 calc R U . . .
C2 C 0.02653(12) 0.4169(4) 0.3414(3) 0.0284(10) Uani 1 1 d . . . . .
H2 H 0.0116 0.3869 0.3031 0.034 Uiso 1 1 calc R U . . .
C3 C 0.01725(12) 0.4051(4) 0.4182(3) 0.0286(9) Uani 1 1 d . . . . .
H3 H -0.0038 0.3662 0.4323 0.034 Uiso 1 1 calc R U . . .
C4 C 0.03977(11) 0.4520(4) 0.4729(2) 0.0236(8) Uani 1 1 d . . . . .
H4 H 0.0337 0.4462 0.5246 0.028 Uiso 1 1 calc R U . . .
C5 C 0.07166(10) 0.5082(3) 0.4515(2) 0.0156(7) Uani 1 1 d . . . . .
C6 C 0.09749(9) 0.5560(3) 0.5055(2) 0.0136(6) Uani 1 1 d . . . . .
C7 C 0.09198(10) 0.5657(3) 0.5843(2) 0.0156(7) Uani 1 1 d . . . . .
H7 H 0.0698 0.5441 0.6049 0.019 Uiso 1 1 calc R U . . .
C8 C 0.11907(10) 0.6070(3) 0.6329(2) 0.0145(7) Uani 1 1 d . . . . .
C9 C 0.15178(10) 0.6385(3) 0.5982(2) 0.0133(6) Uani 1 1 d . . . . .
H9 H 0.1706 0.6659 0.6286 0.016 Uiso 1 1 calc R U . . .
C10 C 0.15650(9) 0.6296(3) 0.5198(2) 0.0128(6) Uani 1 1 d . . . . .
C11 C 0.18987(10) 0.6535(3) 0.4798(2) 0.0137(6) Uani 1 1 d . . . . .
C12 C 0.22119(10) 0.6922(3) 0.5165(2) 0.0163(7) Uani 1 1 d . . . . .
H12 H 0.2210 0.7067 0.5691 0.020 Uiso 1 1 calc R U . . .
C13 C 0.25229(10) 0.7089(3) 0.4752(2) 0.0201(8) Uani 1 1 d . . . . .
H13 H 0.2733 0.7344 0.4993 0.024 Uiso 1 1 calc R U . . .
C14 C 0.25186(10) 0.6868(3) 0.3964(2) 0.0203(8) Uani 1 1 d . . . . .
H14 H 0.2726 0.6965 0.3672 0.024 Uiso 1 1 calc R U . . .
C15 C 0.22025(9) 0.6504(3) 0.3629(2) 0.0171(7) Uani 1 1 d . . . . .
H15 H 0.2202 0.6370 0.3102 0.021 Uiso 1 1 calc R U . . .
C16 C 0.11400(10) 0.6160(3) 0.7168(2) 0.0165(7) Uani 1 1 d . . . . .
C17 C 0.08999(12) 0.5406(3) 0.7547(2) 0.0214(8) Uani 1 1 d . . . . .
H17 H 0.0773 0.4839 0.7269 0.026 Uiso 1 1 calc R U . . .
C18 C 0.08483(13) 0.5495(4) 0.8338(2) 0.0259(9) Uani 1 1 d . . . . .
H18 H 0.0686 0.4991 0.8583 0.031 Uiso 1 1 calc R U . . .
C19 C 0.10372(13) 0.6329(4) 0.8757(2) 0.0267(9) Uani 1 1 d . . . . .
H19 H 0.1001 0.6391 0.9284 0.032 Uiso 1 1 calc R U . . .
C20 C 0.12798(12) 0.7074(4) 0.8393(2) 0.0258(9) Uani 1 1 d . . . . .
H20 H 0.1411 0.7623 0.8677 0.031 Uiso 1 1 calc R U . . .
C21 C 0.13279(11) 0.7001(4) 0.7602(2) 0.0208(8) Uani 1 1 d . . . . .
H21 H 0.1487 0.7518 0.7359 0.025 Uiso 1 1 calc R U . . .
C22 C 0.13240(10) 0.2838(3) 0.4424(2) 0.0152(7) Uani 1 1 d . . . . .
C23 C 0.10519(11) 0.2014(3) 0.4285(2) 0.0205(8) Uani 1 1 d . . . . .
H23 H 0.0995 0.1799 0.3784 0.025 Uiso 1 1 calc R U . . .
C24 C 0.08642(12) 0.1512(4) 0.4897(3) 0.0276(9) Uani 1 1 d . . . . .
H24 H 0.0681 0.0970 0.4801 0.033 Uiso 1 1 calc R U . . .
C25 C 0.09480(12) 0.1812(4) 0.5643(3) 0.0279(9) Uani 1 1 d . . . . .
H25 H 0.0825 0.1460 0.6048 0.034 Uiso 1 1 calc R U . . .
C26 C 0.12178(13) 0.2643(4) 0.5787(2) 0.0266(9) Uani 1 1 d . . . . .
H26 H 0.1272 0.2858 0.6289 0.032 Uiso 1 1 calc R U . . .
C27 C 0.14045(11) 0.3149(3) 0.5180(2) 0.0199(8) Uani 1 1 d . . . . .
H27 H 0.1585 0.3701 0.5278 0.024 Uiso 1 1 calc R U . . .
C28 C 0.15366(14) 0.2698(3) 0.2803(2) 0.0246(9) Uani 1 1 d . . . . .
C29 C 0.18455(17) 0.2220(4) 0.2468(3) 0.0384(12) Uani 1 1 d . . . . .
H29 H 0.2068 0.2313 0.2706 0.046 Uiso 1 1 calc R U . . .
C30 C 0.1821(2) 0.1600(5) 0.1773(3) 0.0552(19) Uani 1 1 d . . . . .
H30 H 0.2028 0.1293 0.1547 0.066 Uiso 1 1 calc R U . . .
C31 C 0.1494(3) 0.1441(4) 0.1423(3) 0.059(2) Uani 1 1 d . . . . .
H31 H 0.1480 0.1026 0.0962 0.071 Uiso 1 1 calc R U . . .
C32 C 0.1181(2) 0.1899(4) 0.1752(3) 0.0490(17) Uani 1 1 d . . . . .
H32 H 0.0958 0.1783 0.1518 0.059 Uiso 1 1 calc R U . . .
C33 C 0.12068(16) 0.2535(4) 0.2440(3) 0.0320(10) Uani 1 1 d . . . . .
H33 H 0.1000 0.2855 0.2658 0.038 Uiso 1 1 calc R U . . .
C34 C 0.20308(11) 0.3496(4) 0.3966(3) 0.0247(8) Uani 1 1 d . . . . .
H34A H 0.2069 0.3967 0.4418 0.037 Uiso 1 1 calc R U . . .
H34B H 0.2083 0.2678 0.4078 0.037 Uiso 1 1 calc R U . . .
H34C H 0.2187 0.3769 0.3564 0.037 Uiso 1 1 calc R U . . .
C35 C 0.08040(9) 0.8638(3) 0.3583(3) 0.0219(7) Uani 1 1 d . . . . .
C36 C 0.06654(13) 0.9609(4) 0.3177(3) 0.0317(10) Uani 1 1 d . . . . .
H36 H 0.0792 0.9925 0.2764 0.038 Uiso 1 1 calc R U . . .
C37 C 0.03379(13) 1.0099(5) 0.3397(4) 0.0470(16) Uani 1 1 d . . . . .
H37 H 0.0246 1.0749 0.3132 0.056 Uiso 1 1 calc R U . . .
C38 C 0.01495(13) 0.9630(5) 0.4002(5) 0.0556(19) Uani 1 1 d . . . . .
H38 H -0.0071 0.9958 0.4142 0.067 Uiso 1 1 calc R U . . .
C39 C 0.02855(14) 0.8666(5) 0.4406(5) 0.0519(17) Uani 1 1 d . . . . .
H39 H 0.0158 0.8356 0.4820 0.062 Uiso 1 1 calc R U . . .
C40 C 0.06142(12) 0.8165(4) 0.4189(3) 0.0351(11) Uani 1 1 d . . . . .
H40 H 0.0705 0.7512 0.4454 0.042 Uiso 1 1 calc R U . . .
C41 C 0.15496(10) 0.8945(3) 0.3893(2) 0.0197(7) Uani 1 1 d . . . . .
C42 C 0.14697(13) 0.9256(4) 0.4647(3) 0.0262(9) Uani 1 1 d . . . . .
H42 H 0.1254 0.9016 0.4869 0.031 Uiso 1 1 calc R U . . .
C43 C 0.17148(15) 0.9929(4) 0.5068(3) 0.0408(13) Uani 1 1 d . . . . .
H43 H 0.1658 1.0157 0.5567 0.049 Uiso 1 1 calc R U . . .
C44 C 0.20399(14) 1.0261(4) 0.4759(4) 0.0463(16) Uani 1 1 d . . . . .
H44 H 0.2203 1.0695 0.5050 0.056 Uiso 1 1 calc R U . . .
C45 C 0.21227(13) 0.9950(4) 0.4016(4) 0.0432(14) Uani 1 1 d . . . . .
H45 H 0.2342 1.0180 0.3805 0.052 Uiso 1 1 calc R U . . .
C46 C 0.18817(10) 0.9295(3) 0.3580(4) 0.0306(9) Uani 1 1 d . . . . .
H46 H 0.1940 0.9086 0.3078 0.037 Uiso 1 1 calc R U . . .
C47 C 0.13121(15) 0.8577(4) 0.2355(3) 0.0324(10) Uani 1 1 d . . . . .
H47A H 0.1162 0.8142 0.2005 0.049 Uiso 1 1 calc R U . . .
H47B H 0.1250 0.9405 0.2337 0.049 Uiso 1 1 calc R U . . .
H47C H 0.1560 0.8480 0.2211 0.049 Uiso 1 1 calc R U . . .
C48 C 0.12616(14) 0.5554(4) 0.2308(2) 0.0213(8) Uani 1 1 d . . . . .
C49 C 0.16362(12) 0.5775(3) 0.2413(2) 0.0213(8) Uani 1 1 d . . . . .
C50 C 0.37388(9) 0.5287(3) 0.4198(2) 0.0128(6) Uani 1 1 d . . . . .
C51 C 0.33954(9) 0.4923(3) 0.4454(2) 0.0131(6) Uani 1 1 d . . . . .
H51 H 0.3192 0.5290 0.4252 0.016 Uiso 1 1 calc R U . . .
C52 C 0.33521(9) 0.4027(3) 0.5001(2) 0.0138(7) Uani 1 1 d . . . . .
C53 C 0.36475(9) 0.3466(3) 0.5324(2) 0.0141(7) Uani 1 1 d . . . . .
H53 H 0.3619 0.2864 0.5685 0.017 Uiso 1 1 calc R U . . .
C54 C 0.39890(9) 0.3830(3) 0.5093(2) 0.0145(7) Uani 1 1 d . . . . .
C55 C 0.40304(9) 0.4705(3) 0.4541(2) 0.0144(6) Uani 1 1 d . . . . .
H55 H 0.4262 0.4915 0.4392 0.017 Uiso 1 1 calc R U . . .
C56 C 0.29790(10) 0.3655(3) 0.5227(2) 0.0190(8) Uani 1 1 d . . . . .
C57 C 0.43155(11) 0.3307(4) 0.5459(2) 0.0197(8) Uani 1 1 d . . . . .
C58 C 0.41599(9) 0.6203(3) 0.30726(19) 0.0128(6) Uani 1 1 d . . . . .
C59 C 0.42407(10) 0.5091(3) 0.2760(2) 0.0162(7) Uani 1 1 d . . . . .
H59 H 0.4097 0.4443 0.2888 0.019 Uiso 1 1 calc R U . . .
C60 C 0.45315(10) 0.4923(3) 0.2262(2) 0.0165(7) Uani 1 1 d . . . . .
C61 C 0.47541(10) 0.5853(3) 0.2059(2) 0.0176(7) Uani 1 1 d . . . . .
H61 H 0.4949 0.5738 0.1733 0.021 Uiso 1 1 calc R U . . .
C62 C 0.46759(10) 0.6975(3) 0.2361(2) 0.0164(7) Uani 1 1 d . . . . .
C63 C 0.43879(9) 0.7137(3) 0.2852(2) 0.0135(6) Uani 1 1 d . . . . .
H63 H 0.4343 0.7894 0.3044 0.016 Uiso 1 1 calc R U . . .
C64 C 0.46004(12) 0.3708(4) 0.1941(3) 0.0285(9) Uani 1 1 d . . . . .
C65 C 0.49184(11) 0.7976(4) 0.2138(3) 0.0239(8) Uani 1 1 d . . . . .
C66 C 0.38391(9) 0.7533(3) 0.4208(2) 0.0135(7) Uani 1 1 d . . . . .
C67 C 0.41610(10) 0.7779(3) 0.4597(2) 0.0150(7) Uani 1 1 d . . . . .
H67 H 0.4367 0.7347 0.4475 0.018 Uiso 1 1 calc R U . . .
C68 C 0.41807(10) 0.8655(3) 0.5162(2) 0.0162(7) Uani 1 1 d . . . . .
C69 C 0.38817(10) 0.9335(3) 0.5361(2) 0.0159(7) Uani 1 1 d . . . . .
H69 H 0.3896 0.9930 0.5730 0.019 Uiso 1 1 calc R U . . .
C70 C 0.35610(10) 0.9089(3) 0.4983(2) 0.0160(7) Uani 1 1 d . . . . .
C71 C 0.35399(10) 0.8208(3) 0.4428(2) 0.0147(6) Uani 1 1 d . . . . .
H71 H 0.3319 0.8059 0.4195 0.018 Uiso 1 1 calc R U . . .
C72 C 0.45265(11) 0.8890(4) 0.5586(2) 0.0220(8) Uani 1 1 d . . . . .
C73 C 0.32314(11) 0.9779(4) 0.5180(3) 0.0245(8) Uani 1 1 d . . . . .
C74 C 0.34636(9) 0.6554(3) 0.3014(2) 0.0143(7) Uani 1 1 d . . . . .
C75 C 0.33393(10) 0.7657(3) 0.2737(2) 0.0169(7) Uani 1 1 d . . . . .
H75 H 0.3459 0.8347 0.2882 0.020 Uiso 1 1 calc R U . . .
C76 C 0.30412(10) 0.7743(4) 0.2252(2) 0.0208(8) Uani 1 1 d . . . . .
C77 C 0.28602(10) 0.6733(4) 0.1999(2) 0.0220(8) Uani 1 1 d . . . . .
H77 H 0.2660 0.6791 0.1681 0.026 Uiso 1 1 calc R U . . .
C78 C 0.29892(10) 0.5640(4) 0.2236(2) 0.0212(8) Uani 1 1 d . . . . .
C79 C 0.32839(10) 0.5553(4) 0.2728(2) 0.0168(7) Uani 1 1 d . . . . .
H79 H 0.3364 0.4802 0.2871 0.020 Uiso 1 1 calc R U . . .
C80 C 0.28937(11) 0.8934(4) 0.2015(3) 0.0263(9) Uani 1 1 d . . . . .
C81 C 0.28009(12) 0.4513(5) 0.2009(3) 0.0302(10) Uani 1 1 d . . . . .
B1 B 0.38019(9) 0.6407(3) 0.3610(3) 0.0129(7) Uani 1 1 d . . . . .
F1 F 0.28321(7) 0.2904(3) 0.47281(18) 0.0408(7) Uani 1 1 d . . . . .
F2 F 0.27543(7) 0.4584(3) 0.5275(2) 0.0430(8) Uani 1 1 d . . . . .
F3 F 0.29678(6) 0.3110(2) 0.59072(15) 0.0296(5) Uani 1 1 d . . . . .
F4 F 0.42508(7) 0.2271(2) 0.58099(16) 0.0301(6) Uani 1 1 d . . . . .
F5 F 0.45835(7) 0.3120(3) 0.49623(18) 0.0386(7) Uani 1 1 d . . . . .
F6 F 0.44516(8) 0.4026(2) 0.60015(19) 0.0390(7) Uani 1 1 d . . . . .
F7 F 0.46107(9) 0.2879(2) 0.2492(2) 0.0461(8) Uani 1 1 d . . . . .
F8 F 0.49149(9) 0.3630(3) 0.1571(2) 0.0572(11) Uani 1 1 d . . . . .
F9 F 0.43445(9) 0.3354(3) 0.1453(2) 0.0465(8) Uani 1 1 d . . . . .
F11 F 0.52631(7) 0.7765(2) 0.22588(19) 0.0347(5) Uani 1 1 d . . . . .
F16 F 0.33010(7) 1.0853(2) 0.54702(19) 0.0349(6) Uani 1 1 d . . . . .
F17 F 0.30361(10) 0.9213(3) 0.5720(3) 0.0556(11) Uani 1 1 d . . . . .
F18 F 0.30133(9) 0.9928(4) 0.4587(2) 0.0559(11) Uani 1 1 d . . . . .
F19 F 0.29013(10) 0.9104(3) 0.12592(19) 0.0501(9) Uani 1 1 d . . . . .
F20 F 0.30662(9) 0.9851(3) 0.2336(2) 0.0516(9) Uani 1 1 d . . . . .
F21 F 0.25477(7) 0.9050(2) 0.22184(19) 0.0355(6) Uani 1 1 d . . . . .
F24 F 0.30164(8) 0.3744(3) 0.16720(19) 0.0393(5) Uani 1 1 d . . . . .
Mo1 Mo 0.13686(2) 0.57972(2) 0.35456(2) 0.01159(7) Uani 1 1 d . . . . .
N1 N 0.08156(8) 0.5176(3) 0.37566(17) 0.0167(6) Uani 1 1 d . . . . .
N2 N 0.12913(10) 0.5909(3) 0.47188(19) 0.0117(6) Uani 1 1 d . . . . .
N3 N 0.18899(8) 0.6328(2) 0.40206(17) 0.0131(6) Uani 1 1 d . . . . .
P1 P 0.15629(2) 0.36357(7) 0.36580(5) 0.01467(17) Uani 1 1 d . . . . .
P2 P 0.12447(2) 0.80128(8) 0.33326(5) 0.01494(17) Uani 1 1 d . . . . .
F10 F 0.49397(12) 0.8060(4) 0.1331(3) 0.0347(5) Uani 0.589(3) 1 d . . P A 1
F12 F 0.48185(13) 0.9025(4) 0.2369(4) 0.0347(5) Uani 0.589(3) 1 d . . P A 1
F13 F 0.4826(2) 0.8427(7) 0.5230(4) 0.0434(8) Uani 0.589(3) 1 d . . P A 1
F14 F 0.45251(14) 0.8434(6) 0.6315(3) 0.0434(8) Uani 0.589(3) 1 d . . P A 1
F15 F 0.46042(17) 1.0026(6) 0.5704(4) 0.0434(8) Uani 0.589(3) 1 d . . P A 1
F22 F 0.25642(15) 0.4755(5) 0.1429(4) 0.0393(5) Uani 0.589(3) 1 d . . P A 1
F23 F 0.27232(16) 0.3795(5) 0.2675(3) 0.0393(5) Uani 0.589(3) 1 d . . P A 1
F10A F 0.48248(18) 0.8511(6) 0.1506(5) 0.0347(5) Uani 0.411(3) 1 d . . P A 2
F12A F 0.48892(19) 0.8893(6) 0.2701(5) 0.0347(5) Uani 0.411(3) 1 d . . P A 2
F13A F 0.4787(3) 0.8203(11) 0.5425(6) 0.0434(8) Uani 0.411(3) 1 d . . P A 2
F14A F 0.4479(2) 0.9070(8) 0.6334(5) 0.0434(8) Uani 0.411(3) 1 d . . P A 2
F15A F 0.4636(2) 1.0045(9) 0.5406(5) 0.0434(8) Uani 0.411(3) 1 d . . P A 2
F22A F 0.2473(2) 0.4588(7) 0.1762(5) 0.0393(5) Uani 0.411(3) 1 d . . P A 2
F23A F 0.2607(2) 0.4136(7) 0.2544(5) 0.0393(5) Uani 0.411(3) 1 d . . P A 2
H48B H 0.1090(18) 0.614(6) 0.207(4) 0.047 Uiso 1 1 d . U . . .
H49B H 0.1720(18) 0.654(6) 0.229(4) 0.047 Uiso 1 1 d . U . . .
H49A H 0.1814(17) 0.514(6) 0.230(4) 0.047 Uiso 1 1 d . U . . .
H48A H 0.1162(18) 0.472(6) 0.214(4) 0.047 Uiso 1 1 d . U . . .

loop_
_atom_site_aniso_label
_atom_site_aniso_U_11
_atom_site_aniso_U_22
_atom_site_aniso_U_33
_atom_site_aniso_U_23
_atom_site_aniso_U_13
_atom_site_aniso_U_12
C1 0.0230(18) 0.0256(19) 0.0151(16) -0.0031(15) -0.0026(14) -0.0046(15)
C2 0.0264(19) 0.033(2) 0.026(3) -0.0039(16) -0.0093(18) -0.0122(15)
C3 0.0227(19) 0.032(2) 0.031(2) 0.0035(18) -0.0029(18) -0.0122(16)
C4 0.0217(19) 0.029(2) 0.0200(19) 0.0028(16) -0.0013(15) -0.0039(16)
C5 0.0173(16) 0.0143(15) 0.0152(17) 0.0023(13) 0.0000(14) -0.0008(13)
C6 0.0140(15) 0.0130(15) 0.0139(17) 0.0007(13) 0.0009(13) 0.0016(12)
C7 0.0185(16) 0.0146(15) 0.0139(17) 0.0000(13) 0.0022(13) -0.0004(13)
C8 0.0183(16) 0.0119(15) 0.0134(17) -0.0007(13) 0.0032(13) 0.0015(13)
C9 0.0197(16) 0.0085(14) 0.0117(16) -0.0010(12) -0.0006(13) 0.0003(12)
C10 0.0166(16) 0.0090(14) 0.0128(16) -0.0018(12) -0.0018(13) 0.0000(12)
C11 0.0167(16) 0.0107(15) 0.0136(16) -0.0007(12) -0.0007(13) 0.0028(12)
C12 0.0176(16) 0.0135(16) 0.0178(17) -0.0021(13) 0.0006(14) -0.0010(13)
C13 0.0159(17) 0.0161(17) 0.028(2) 0.0013(15) -0.0026(15) -0.0001(13)
C14 0.0179(17) 0.0181(17) 0.025(2) 0.0035(14) 0.0057(15) 0.0002(14)
C15 0.0184(15) 0.0173(15) 0.0156(17) 0.0014(15) 0.0051(15) 0.0017(12)
C16 0.0221(17) 0.0153(16) 0.0120(17) -0.0021(13) 0.0025(13) 0.0033(14)
C17 0.036(2) 0.0162(17) 0.0114(17) -0.0014(14) 0.0016(15) -0.0038(16)
C18 0.045(2) 0.0172(17) 0.015(2) 0.0025(13) 0.0100(16) -0.0030(16)
C19 0.045(2) 0.0233(19) 0.0118(19) 0.0003(14) 0.0025(16) 0.0080(17)
C20 0.038(2) 0.0227(18) 0.017(2) -0.0062(14) -0.0026(15) -0.0002(16)
C21 0.0267(19) 0.0197(18) 0.0159(18) -0.0042(15) 0.0027(14) -0.0032(14)
C22 0.0198(16) 0.0133(16) 0.0126(18) 0.0005(14) -0.0012(13) 0.0011(13)
C23 0.0246(18) 0.0184(17) 0.0184(19) -0.0007(14) -0.0023(15) -0.0019(15)
C24 0.025(2) 0.0221(19) 0.036(2) 0.0023(17) 0.0041(17) -0.0055(16)
C25 0.035(2) 0.0218(19) 0.027(2) 0.0059(16) 0.0160(18) 0.0028(16)
C26 0.040(2) 0.025(2) 0.0148(19) 0.0004(15) 0.0008(17) 0.0071(17)
C27 0.0264(19) 0.0161(17) 0.0171(19) -0.0002(14) -0.0039(15) -0.0005(14)
C28 0.050(3) 0.0115(16) 0.0125(17) 0.0010(14) 0.0040(17) -0.0020(17)
C29 0.064(3) 0.0159(19) 0.035(3) -0.0047(18) 0.027(2) -0.004(2)
C30 0.112(6) 0.021(2) 0.033(3) -0.005(2) 0.034(3) -0.005(3)
C31 0.144(7) 0.015(2) 0.018(2) -0.0046(18) 0.015(3) -0.002(3)
C32 0.112(5) 0.0130(19) 0.022(2) 0.0008(17) -0.022(3) -0.003(3)
C33 0.062(3) 0.0138(18) 0.020(2) 0.0006(16) -0.013(2) -0.0007(19)
C34 0.0197(18) 0.0203(18) 0.034(2) 0.0041(16) 0.0028(16) 0.0014(14)
C35 0.0195(15) 0.0161(15) 0.0301(19) -0.0063(19) -0.0075(18) -0.0005(12)
C36 0.031(2) 0.024(2) 0.040(3) -0.0085(19) -0.0171(19) 0.0032(17)
C37 0.028(2) 0.035(2) 0.079(5) -0.012(3) -0.025(3) 0.0126(19)
C38 0.016(2) 0.038(3) 0.113(6) -0.028(3) -0.011(3) 0.006(2)
C39 0.027(2) 0.033(3) 0.096(5) -0.013(3) 0.022(3) -0.006(2)
C40 0.029(2) 0.021(2) 0.056(3) -0.004(2) 0.015(2) 0.0010(17)
C41 0.0214(18) 0.0131(15) 0.0247(19) 0.0018(14) -0.0021(15) 0.0023(14)
C42 0.028(2) 0.024(2) 0.027(2) -0.0037(16) -0.0081(18) 0.0103(16)
C43 0.050(3) 0.028(2) 0.043(3) -0.014(2) -0.025(2) 0.019(2)
C44 0.036(3) 0.019(2) 0.084(5) -0.005(2) -0.036(3) 0.0034(18)
C45 0.026(2) 0.025(2) 0.079(4) 0.008(2) -0.013(2) -0.0066(18)
C46 0.0243(17) 0.0204(16) 0.047(3) 0.007(2) 0.002(3) 0.0002(14)
C47 0.057(3) 0.024(2) 0.017(2) 0.0073(17) 0.0058(19) 0.0032(19)
C48 0.038(2) 0.0187(18) 0.0075(17) -0.0012(15) -0.0035(16) -0.0003(18)
C49 0.031(2) 0.0206(19) 0.0120(18) 0.0012(14) 0.0075(16) 0.0043(15)
C50 0.0145(15) 0.0125(15) 0.0116(16) -0.0030(12) 0.0006(13) -0.0013(12)
C51 0.0116(14) 0.0138(15) 0.0140(16) -0.0021(13) -0.0002(13) 0.0003(12)
C52 0.0133(16) 0.0136(15) 0.0145(17) -0.0027(13) 0.0036(13) -0.0011(12)
C53 0.0189(17) 0.0128(16) 0.0105(16) -0.0023(13) 0.0019(12) -0.0012(12)
C54 0.0158(16) 0.0143(16) 0.0133(16) -0.0043(13) -0.0022(13) 0.0001(13)
C55 0.0136(15) 0.0165(16) 0.0131(16) -0.0011(13) 0.0007(13) -0.0020(13)
C56 0.0159(17) 0.0159(17) 0.025(2) 0.0046(15) 0.0036(15) 0.0051(14)
C57 0.0188(17) 0.0222(19) 0.0180(18) 0.0045(15) -0.0028(14) 0.0004(15)
C58 0.0132(15) 0.0152(16) 0.0099(15) -0.0001(12) -0.0017(12) -0.0008(13)
C59 0.0155(16) 0.0177(17) 0.0154(16) -0.0006(14) 0.0036(13) -0.0021(13)
C60 0.0147(15) 0.0160(17) 0.0188(17) -0.0056(14) 0.0037(14) -0.0014(13)
C61 0.0145(16) 0.0173(18) 0.0210(18) 0.0008(14) 0.0040(14) 0.0017(12)
C62 0.0142(15) 0.0187(17) 0.0162(16) 0.0029(14) -0.0020(13) -0.0009(13)
C63 0.0142(15) 0.0120(15) 0.0141(16) 0.0014(13) -0.0013(13) 0.0004(12)
C64 0.028(2) 0.020(2) 0.038(2) -0.0098(17) 0.0141(19) -0.0023(16)
C65 0.0195(17) 0.0180(18) 0.034(2) 0.0084(16) 0.0051(16) -0.0006(14)
C66 0.0179(16) 0.0119(15) 0.0106(16) 0.0025(12) 0.0031(13) -0.0012(13)
C67 0.0165(16) 0.0152(16) 0.0133(16) -0.0002(13) 0.0012(13) -0.0009(13)
C68 0.0208(17) 0.0145(16) 0.0134(17) 0.0015(13) 0.0021(14) -0.0022(13)
C69 0.0250(19) 0.0126(16) 0.0102(16) -0.0022(12) 0.0014(14) -0.0029(13)
C70 0.0175(16) 0.0147(16) 0.0158(18) 0.0007(13) 0.0048(14) 0.0011(13)
C71 0.0153(15) 0.0132(15) 0.0156(16) 0.0014(13) 0.0018(13) -0.0016(13)
C72 0.0243(18) 0.0224(18) 0.0192(18) -0.0082(15) -0.0012(15) 0.0011(15)
C73 0.0206(18) 0.024(2) 0.029(2) -0.0121(16) 0.0032(16) 0.0036(15)
C74 0.0130(15) 0.0195(17) 0.0104(15) -0.0016(13) 0.0030(12) 0.0001(13)
C75 0.0150(16) 0.0222(18) 0.0136(16) 0.0022(14) 0.0027(13) 0.0006(14)
C76 0.0153(16) 0.031(2) 0.0164(18) 0.0078(15) 0.0023(14) 0.0022(14)
C77 0.0144(16) 0.035(2) 0.0160(18) -0.0008(16) 0.0000(14) 0.0028(15)
C78 0.0161(17) 0.030(2) 0.0177(18) -0.0092(15) -0.0009(15) 0.0034(14)
C79 0.0146(16) 0.0235(18) 0.0123(16) -0.0049(14) -0.0010(13) 0.0024(14)
C80 0.0173(18) 0.035(2) 0.026(2) 0.0111(18) -0.0011(16) 0.0014(16)
C81 0.021(2) 0.036(2) 0.033(2) -0.018(2) -0.0073(18) -0.0015(18)
B1 0.0117(14) 0.0138(15) 0.0132(17) -0.0013(17) -0.0007(16) 0.0005(12)
F1 0.0235(13) 0.0562(18) 0.0427(17) -0.0044(14) -0.0018(12) -0.0184(12)
F2 0.0232(13) 0.0292(13) 0.077(2) 0.0217(15) 0.0284(14) 0.0140(11)
F3 0.0238(11) 0.0354(13) 0.0297(13) 0.0151(11) 0.0117(10) 0.0020(10)
F4 0.0251(12) 0.0266(12) 0.0385(14) 0.0153(11) -0.0070(11) 0.0024(10)
F5 0.0212(12) 0.0557(19) 0.0390(16) 0.0180(14) 0.0056(11) 0.0182(12)
F6 0.0369(14) 0.0351(14) 0.0449(17) -0.0040(12) -0.0288(13) 0.0002(11)
F7 0.0555(19) 0.0170(12) 0.066(2) -0.0011(13) 0.0123(16) 0.0094(12)
F8 0.0424(17) 0.0322(15) 0.097(3) -0.0273(17) 0.0454(19) -0.0039(13)
F9 0.0547(19) 0.0357(16) 0.0490(19) -0.0269(14) 0.0030(16) -0.0113(14)
F11 0.0227(9) 0.0247(9) 0.0567(14) 0.0088(9) 0.0067(9) -0.0038(7)
F16 0.0315(13) 0.0194(12) 0.0538(18) -0.0172(11) -0.0049(13) 0.0073(10)
F17 0.0466(19) 0.0401(17) 0.080(3) -0.0122(16) 0.047(2) -0.0013(13)
F18 0.0377(16) 0.071(2) 0.059(2) -0.0392(19) -0.0234(15) 0.0339(16)
F19 0.0487(19) 0.072(2) 0.0296(16) 0.0308(15) 0.0071(14) 0.0237(16)
F20 0.0496(19) 0.0261(14) 0.079(3) 0.0152(15) -0.0325(18) -0.0033(13)
F21 0.0255(13) 0.0346(13) 0.0465(17) 0.0144(12) 0.0094(12) 0.0109(10)
F24 0.0391(12) 0.0341(11) 0.0448(13) -0.0105(10) -0.0033(10) -0.0046(9)
Mo1 0.01615(12) 0.01094(11) 0.00768(12) -0.00032(11) 0.00034(11) -0.00010(8)
N1 0.0190(14) 0.0168(14) 0.0142(16) 0.0001(11) -0.0039(11) -0.0003(11)
N2 0.0168(14) 0.0097(14) 0.0087(15) 0.0006(11) -0.0012(12) -0.0007(11)
N3 0.0150(13) 0.0107(13) 0.0136(14) -0.0008(11) 0.0001(11) 0.0018(10)
P1 0.0207(4) 0.0111(3) 0.0121(4) -0.0010(3) 0.0007(3) 0.0007(3)
P2 0.0204(4) 0.0122(4) 0.0122(4) 0.0008(3) -0.0003(3) 0.0013(3)
F10 0.0227(9) 0.0247(9) 0.0567(14) 0.0088(9) 0.0067(9) -0.0038(7)
F12 0.0227(9) 0.0247(9) 0.0567(14) 0.0088(9) 0.0067(9) -0.0038(7)
F13 0.0336(12) 0.0535(17) 0.0431(19) -0.0174(18) -0.0110(14) 0.0005(11)
F14 0.0336(12) 0.0535(17) 0.0431(19) -0.0174(18) -0.0110(14) 0.0005(11)
F15 0.0336(12) 0.0535(17) 0.0431(19) -0.0174(18) -0.0110(14) 0.0005(11)
F22 0.0391(12) 0.0341(11) 0.0448(13) -0.0105(10) -0.0033(10) -0.0046(9)
F23 0.0391(12) 0.0341(11) 0.0448(13) -0.0105(10) -0.0033(10) -0.0046(9)
F10A 0.0227(9) 0.0247(9) 0.0567(14) 0.0088(9) 0.0067(9) -0.0038(7)
F12A 0.0227(9) 0.0247(9) 0.0567(14) 0.0088(9) 0.0067(9) -0.0038(7)
F13A 0.0336(12) 0.0535(17) 0.0431(19) -0.0174(18) -0.0110(14) 0.0005(11)
F14A 0.0336(12) 0.0535(17) 0.0431(19) -0.0174(18) -0.0110(14) 0.0005(11)
F15A 0.0336(12) 0.0535(17) 0.0431(19) -0.0174(18) -0.0110(14) 0.0005(11)
F22A 0.0391(12) 0.0341(11) 0.0448(13) -0.0105(10) -0.0033(10) -0.0046(9)
F23A 0.0391(12) 0.0341(11) 0.0448(13) -0.0105(10) -0.0033(10) -0.0046(9)

loop_
_atom_type_symbol
_atom_type_description
_atom_type_scat_dispersion_real
_atom_type_scat_dispersion_imag
_atom_type_scat_source
C C 0.0181 0.0091 'International Tables Vol C Tables 4.2.6.8 and 6.1.1.4'
H H 0.0000 0.0000 'International Tables Vol C Tables 4.2.6.8 and 6.1.1.4'
B B 0.0090 0.0039 'International Tables Vol C Tables 4.2.6.8 and 6.1.1.4'
F F 0.0727 0.0534 'International Tables Vol C Tables 4.2.6.8 and 6.1.1.4'
Mo Mo -0.0483 2.7339 'International Tables Vol C Tables 4.2.6.8 and 6.1.1.4'
N N 0.0311 0.0180 'International Tables Vol C Tables 4.2.6.8 and 6.1.1.4'
P P 0.2955 0.4335 'International Tables Vol C Tables 4.2.6.8 and 6.1.1.4'

loop_
_geom_angle_atom_site_label_1
_geom_angle_atom_site_label_2
_geom_angle_atom_site_label_3
_geom_angle
N1 C1 C2 123.4(4)
N1 C1 H1 118.3
C2 C1 H1 118.3
C1 C2 C3 118.9(4)
C1 C2 H2 120.5
C3 C2 H2 120.5
C4 C3 C2 118.8(4)
C4 C3 H3 120.6
C2 C3 H3 120.6
C3 C4 C5 120.3(4)
C3 C4 H4 119.8
C5 C4 H4 119.8
N1 C5 C4 121.3(3)
N1 C5 C6 114.8(3)
C4 C5 C6 123.8(3)
N2 C6 C7 121.7(3)
N2 C6 C5 113.3(3)
C7 C6 C5 124.9(3)
C6 C7 C8 121.2(3)
C6 C7 H7 119.4
C8 C7 H7 119.4
C7 C8 C9 116.6(3)
C7 C8 C16 122.1(3)
C9 C8 C16 121.3(3)
C10 C9 C8 121.2(3)
C10 C9 H9 119.4
C8 C9 H9 119.4
C9 C10 N2 121.7(3)
C9 C10 C11 124.9(3)
N2 C10 C11 113.3(3)
N3 C11 C12 121.6(3)
N3 C11 C10 115.0(3)
C12 C11 C10 123.4(3)
C13 C12 C11 120.2(3)
C13 C12 H12 119.9
C11 C12 H12 119.9
C12 C13 C14 118.8(4)
C12 C13 H13 120.6
C14 C13 H13 120.6
C15 C14 C13 118.8(3)
C15 C14 H14 120.6
C13 C14 H14 120.6
N3 C15 C14 124.0(4)
N3 C15 H15 118.0
C14 C15 H15 118.0
C17 C16 C21 118.3(4)
C17 C16 C8 120.5(3)
C21 C16 C8 121.2(3)
C16 C17 C18 120.8(4)
C16 C17 H17 119.6
C18 C17 H17 119.6
C19 C18 C17 120.1(4)
C19 C18 H18 120.0
C17 C18 H18 120.0
C18 C19 C20 120.0(4)
C18 C19 H19 120.0
C20 C19 H19 120.0
C19 C20 C21 120.1(4)
C19 C20 H20 119.9
C21 C20 H20 119.9
C20 C21 C16 120.7(4)
C20 C21 H21 119.6
C16 C21 H21 119.6
C23 C22 C27 119.1(4)
C23 C22 P1 123.3(3)
C27 C22 P1 117.4(3)
C24 C23 C22 120.0(4)
C24 C23 H23 120.0
C22 C23 H23 120.0
C25 C24 C23 120.6(4)
C25 C24 H24 119.7
C23 C24 H24 119.7
C24 C25 C26 119.8(4)
C24 C25 H25 120.1
C26 C25 H25 120.1
C27 C26 C25 119.9(4)
C27 C26 H26 120.1
C25 C26 H26 120.1
C26 C27 C22 120.6(4)
C26 C27 H27 119.7
C22 C27 H27 119.7
C33 C28 C29 118.9(4)
C33 C28 P1 119.6(4)
C29 C28 P1 121.3(4)
C28 C29 C30 120.0(6)
C28 C29 H29 120.0
C30 C29 H29 120.0
C31 C30 C29 120.5(6)
C31 C30 H30 119.7
C29 C30 H30 119.7
C30 C31 C32 120.5(5)
C30 C31 H31 119.8
C32 C31 H31 119.8
C31 C32 C33 118.9(6)
C31 C32 H32 120.6
C33 C32 H32 120.6
C28 C33 C32 121.2(6)
C28 C33 H33 119.4
C32 C33 H33 119.4
P1 C34 H34A 109.5
P1 C34 H34B 109.5
H34A C34 H34B 109.5
P1 C34 H34C 109.5
H34A C34 H34C 109.5
H34B C34 H34C 109.5
C40 C35 C36 120.1(4)
C40 C35 P2 119.4(3)
C36 C35 P2 120.5(4)
C37 C36 C35 119.6(5)
C37 C36 H36 120.2
C35 C36 H36 120.2
C38 C37 C36 120.3(5)
C38 C37 H37 119.8
C36 C37 H37 119.8
C37 C38 C39 120.4(5)
C37 C38 H38 119.8
C39 C38 H38 119.8
C38 C39 C40 119.7(6)
C38 C39 H39 120.1
C40 C39 H39 120.1
C35 C40 C39 119.9(5)
C35 C40 H40 120.0
C39 C40 H40 120.0
C42 C41 C46 119.0(4)
C42 C41 P2 121.1(3)
C46 C41 P2 119.8(4)
C41 C42 C43 119.7(5)
C41 C42 H42 120.2
C43 C42 H42 120.2
C44 C43 C42 121.0(5)
C44 C43 H43 119.5
C42 C43 H43 119.5
C45 C44 C43 119.8(5)
C45 C44 H44 120.1
C43 C44 H44 120.1
C44 C45 C46 120.4(5)
C44 C45 H45 119.8
C46 C45 H45 119.8
C45 C46 C41 120.1(6)
C45 C46 H46 119.9
C41 C46 H46 119.9
P2 C47 H47A 109.5
P2 C47 H47B 109.5
H47A C47 H47B 109.5
P2 C47 H47C 109.5
H47A C47 H47C 109.5
H47B C47 H47C 109.5
C49 C48 Mo1 71.2(2)
C49 C48 H48B 124(4)
Mo1 C48 H48B 115(4)
C49 C48 H48A 123(4)
Mo1 C48 H48A 117(4)
H48B C48 H48A 104(5)
C48 C49 Mo1 71.2(2)
C48 C49 H49B 117(4)
Mo1 C49 H49B 110(4)
C48 C49 H49A 120(4)
Mo1 C49 H49A 119(4)
H49B C49 H49A 113(6)
C55 C50 C51 115.3(3)
C55 C50 B1 121.0(3)
C51 C50 B1 123.3(3)
C52 C51 C50 122.0(3)
C52 C51 H51 119.0
C50 C51 H51 119.0
C53 C52 C51 121.0(3)
C53 C52 C56 119.8(3)
C51 C52 C56 119.2(3)
C52 C53 C54 118.0(3)
C52 C53 H53 121.0
C54 C53 H53 121.0
C55 C54 C53 120.7(3)
C55 C54 C57 119.2(3)
C53 C54 C57 120.1(3)
C54 C55 C50 122.9(3)
C54 C55 H55 118.5
C50 C55 H55 118.5
F3 C56 F1 106.0(3)
F3 C56 F2 106.5(3)
F1 C56 F2 106.3(4)
F3 C56 C52 113.0(3)
F1 C56 C52 112.6(3)
F2 C56 C52 111.9(3)
F4 C57 F5 107.1(3)
F4 C57 F6 105.7(3)
F5 C57 F6 105.7(3)
F4 C57 C54 113.2(3)
F5 C57 C54 113.0(3)
F6 C57 C54 111.7(3)
C59 C58 C63 115.8(3)
C59 C58 B1 121.4(3)
C63 C58 B1 122.7(3)
C58 C59 C60 121.9(3)
C58 C59 H59 119.1
C60 C59 H59 119.1
C61 C60 C59 121.3(3)
C61 C60 C64 119.6(3)
C59 C60 C64 119.1(3)
C60 C61 C62 117.7(3)
C60 C61 H61 121.2
C62 C61 H61 121.2
C63 C62 C61 120.8(3)
C63 C62 C65 121.9(3)
C61 C62 C65 117.2(3)
C62 C63 C58 122.6(3)
C62 C63 H63 118.7
C58 C63 H63 118.7
F9 C64 F8 107.1(4)
F9 C64 F7 105.6(4)
F8 C64 F7 106.0(4)
F9 C64 C60 112.8(4)
F8 C64 C60 112.9(3)
F7 C64 C60 111.9(4)
F12 C65 F11 113.0(4)
F10A C65 F11 118.5(5)
F12 C65 F10 105.3(4)
F11 C65 F10 96.7(4)
F10A C65 F12A 103.1(5)
F11 C65 F12A 95.4(4)
F12 C65 C62 115.6(4)
F10A C65 C62 114.1(4)
F11 C65 C62 114.1(3)
F10 C65 C62 110.1(4)
F12A C65 C62 108.7(4)
C71 C66 C67 115.9(3)
C71 C66 B1 121.6(3)
C67 C66 B1 122.0(3)
C68 C67 C66 121.7(3)
C68 C67 H67 119.1
C66 C67 H67 119.1
C69 C68 C67 121.4(4)
C69 C68 C72 117.5(3)
C67 C68 C72 121.0(3)
C70 C69 C68 117.2(3)
C70 C69 H69 121.4
C68 C69 H69 121.4
C71 C70 C69 121.4(3)
C71 C70 C73 119.1(4)
C69 C70 C73 119.4(3)
C70 C71 C66 122.3(3)
C70 C71 H71 118.8
C66 C71 H71 118.8
F13A C72 F14A 114.3(7)
F15 C72 F14 102.7(4)
F15 C72 F13 105.0(5)
F14 C72 F13 106.2(5)
F13A C72 F15A 107.1(7)
F14A C72 F15A 96.8(6)
F13A C72 C68 115.8(6)
F15 C72 C68 115.5(4)
F14A C72 C68 113.2(5)
F14 C72 C68 112.7(4)
F13 C72 C68 113.7(4)
F15A C72 C68 107.5(5)
F18 C73 F16 107.4(4)
F18 C73 F17 106.0(4)
F16 C73 F17 105.5(4)
F18 C73 C70 112.9(4)
F16 C73 C70 113.6(3)
F17 C73 C70 110.9(4)
C79 C74 C75 115.5(3)
C79 C74 B1 120.6(3)
C75 C74 B1 123.9(3)
C76 C75 C74 121.9(4)
C76 C75 H75 119.1
C74 C75 H75 119.1
C77 C76 C75 121.2(4)
C77 C76 C80 117.6(3)
C75 C76 C80 121.1(4)
C78 C77 C76 117.6(4)
C78 C77 H77 121.2
C76 C77 H77 121.2
C77 C78 C79 121.3(4)
C77 C78 C81 120.7(4)
C79 C78 C81 117.9(4)
C78 C79 C74 122.4(4)
C78 C79 H79 118.8
C74 C79 H79 118.8
F19 C80 F20 107.1(4)
F19 C80 F21 105.5(3)
F20 C80 F21 106.0(4)
F19 C80 C76 113.0(4)
F20 C80 C76 113.5(3)
F21 C80 C76 111.3(3)
F23A C81 F22A 74.2(7)
F23A C81 F24 117.4(6)
F22A C81 F24 117.8(5)
F24 C81 F22 101.0(4)
F24 C81 F23 96.5(4)
F22 C81 F23 125.3(5)
F23A C81 C78 111.0(5)
F22A C81 C78 118.1(5)
F24 C81 C78 112.9(4)
F22 C81 C78 109.0(5)
F23 C81 C78 110.8(4)
C74 B1 C50 111.3(3)
C74 B1 C58 105.8(3)
C50 B1 C58 111.4(3)
C74 B1 C66 112.8(3)
C50 B1 C66 102.1(3)
C58 B1 C66 113.6(3)
N2 Mo1 N3 74.48(13)
N2 Mo1 N1 74.02(12)
N3 Mo1 N1 148.13(11)
N2 Mo1 C48 161.30(14)
N3 Mo1 C48 124.18(15)
N1 Mo1 C48 87.47(15)
N2 Mo1 C49 161.06(15)
N3 Mo1 C49 86.73(14)
N1 Mo1 C49 124.43(14)
C48 Mo1 C49 37.62(17)
N2 Mo1 P1 91.24(9)
N3 Mo1 P1 88.90(8)
N1 Mo1 P1 87.04(8)
C48 Mo1 P1 90.43(11)
C49 Mo1 P1 86.02(10)
N2 Mo1 P2 93.38(9)
N3 Mo1 P2 87.02(8)
N1 Mo1 P2 99.54(8)
C48 Mo1 P2 86.96(11)
C49 Mo1 P2 87.83(10)
P1 Mo1 P2 172.80(3)
C1 N1 C5 117.2(3)
C1 N1 Mo1 126.5(3)
C5 N1 Mo1 115.8(2)
C6 N2 C10 117.4(3)
C6 N2 Mo1 121.6(3)
C10 N2 Mo1 120.9(3)
C15 N3 C11 116.7(3)
C15 N3 Mo1 127.2(2)
C11 N3 Mo1 116.1(2)
C28 P1 C34 103.9(2)
C28 P1 C22 106.51(17)
C34 P1 C22 101.78(18)
C28 P1 Mo1 118.29(14)
C34 P1 Mo1 112.03(13)
C22 P1 Mo1 112.70(12)
C41 P2 C35 101.90(18)
C41 P2 C47 102.3(2)
C35 P2 C47 102.1(2)
C41 P2 Mo1 111.70(12)
C35 P2 Mo1 119.93(12)
C47 P2 Mo1 116.54(15)
C81 F22A F23A 51.6(5)
C81 F23A F22A 54.2(5)

loop_
_geom_bond_atom_site_label_1
_geom_bond_atom_site_label_2
_geom_bond_distance
C1 N1 1.355(5)
C1 C2 1.384(6)
C1 H1 0.9300
C2 C3 1.388(7)
C2 H2 0.9300
C3 C4 1.374(6)
C3 H3 0.9300
C4 C5 1.393(5)
C4 H4 0.9300
C5 N1 1.375(5)
C5 C6 1.449(5)
C6 N2 1.371(5)
C6 C7 1.391(5)
C7 C8 1.395(5)
C7 H7 0.9300
C8 C9 1.402(5)
C8 C16 1.478(5)
C9 C10 1.381(5)
C9 H9 0.9300
C10 N2 1.385(5)
C10 C11 1.447(5)
C11 N3 1.374(5)
C11 C12 1.397(5)
C12 C13 1.374(5)
C12 H12 0.9300
C13 C14 1.394(6)
C13 H13 0.9300
C14 C15 1.374(5)
C14 H14 0.9300
C15 N3 1.361(4)
C15 H15 0.9300
C16 C17 1.396(5)
C16 C21 1.398(5)
C17 C18 1.395(5)
C17 H17 0.9300
C18 C19 1.380(6)
C18 H18 0.9300
C19 C20 1.384(6)
C19 H19 0.9300
C20 C21 1.392(6)
C20 H20 0.9300
C21 H21 0.9300
C22 C23 1.393(5)
C22 C27 1.396(5)
C22 P1 1.837(4)
C23 C24 1.393(6)
C23 H23 0.9300
C24 C25 1.378(7)
C24 H24 0.9300
C25 C26 1.393(7)
C25 H25 0.9300
C26 C27 1.386(6)
C26 H26 0.9300
C27 H27 0.9300
C28 C33 1.390(7)
C28 C29 1.395(7)
C28 P1 1.828(4)
C29 C30 1.401(7)
C29 H29 0.9300
C30 C31 1.371(12)
C30 H30 0.9300
C31 C32 1.395(11)
C31 H31 0.9300
C32 C33 1.399(6)
C32 H32 0.9300
C33 H33 0.9300
C34 P1 1.825(4)
C34 H34A 0.9600
C34 H34B 0.9600
C34 H34C 0.9600
C35 C40 1.378(7)
C35 C36 1.399(6)
C35 P2 1.834(4)
C36 C37 1.389(7)
C36 H36 0.9300
C37 C38 1.371(10)
C37 H37 0.9300
C38 C39 1.388(10)
C38 H38 0.9300
C39 C40 1.397(7)
C39 H39 0.9300
C40 H40 0.9300
C41 C42 1.391(6)
C41 C46 1.405(6)
C41 P2 1.827(4)
C42 C43 1.393(7)
C42 H42 0.9300
C43 C44 1.374(9)
C43 H43 0.9300
C44 C45 1.376(9)
C44 H44 0.9300
C45 C46 1.386(7)
C45 H45 0.9300
C46 H46 0.9300
C47 P2 1.835(5)
C47 H47A 0.9600
C47 H47B 0.9600
C47 H47C 0.9600
C48 C49 1.425(6)
C48 Mo1 2.210(4)
C48 H48B 1.01(7)
C48 H48A 1.05(7)
C49 Mo1 2.210(4)
C49 H49B 0.93(7)
C49 H49A 0.99(7)
C50 C55 1.400(5)
C50 C51 1.412(5)
C50 B1 1.639(5)
C51 C52 1.395(5)
C51 H51 0.9300
C52 C53 1.386(5)
C52 C56 1.500(5)
C53 C54 1.392(5)
C53 H53 0.9300
C54 C55 1.385(5)
C54 C57 1.491(5)
C55 H55 0.9300
C56 F3 1.334(5)
C56 F1 1.330(5)
C56 F2 1.340(5)
C57 F4 1.338(5)
C57 F5 1.335(5)
C57 F6 1.343(5)
C58 C59 1.397(5)
C58 C63 1.402(5)
C58 B1 1.643(5)
C59 C60 1.399(5)
C59 H59 0.9300
C60 C61 1.379(5)
C60 C64 1.498(5)
C61 C62 1.398(5)
C61 H61 0.9300
C62 C63 1.381(5)
C62 C65 1.493(5)
C63 H63 0.9300
C64 F9 1.336(6)
C64 F8 1.337(5)
C64 F7 1.339(6)
C65 F12 1.301(7)
C65 F10A 1.303(9)
C65 F11 1.319(5)
C65 F10 1.412(7)
C65 F12A 1.427(9)
C66 C71 1.399(5)
C66 C67 1.402(5)
C66 B1 1.645(5)
C67 C68 1.396(5)
C67 H67 0.9300
C68 C69 1.392(5)
C68 C72 1.505(5)
C69 C70 1.389(6)
C69 H69 0.9300
C70 C71 1.386(5)
C70 C73 1.490(5)
C71 H71 0.9300
C72 F13A 1.271(13)
C72 F15 1.326(8)
C72 F14A 1.331(10)
C72 F14 1.369(8)
C72 F13 1.378(9)
C72 F15A 1.396(12)
C73 F18 1.324(5)
C73 F16 1.335(5)
C73 F17 1.348(6)
C74 C79 1.401(5)
C74 C75 1.409(5)
C74 B1 1.639(5)
C75 C76 1.396(5)
C75 H75 0.9300
C76 C77 1.392(6)
C76 C80 1.505(6)
C77 C78 1.383(6)
C77 H77 0.9300
C78 C79 1.393(5)
C78 C81 1.501(6)
C79 H79 0.9300
C80 F19 1.332(5)
C80 F20 1.336(6)
C80 F21 1.339(5)
C81 F23A 1.251(10)
C81 F22A 1.295(9)
C81 F24 1.317(6)
C81 F22 1.368(7)
C81 F23 1.441(8)
Mo1 N2 2.068(3)
Mo1 N3 2.189(3)
Mo1 N1 2.200(3)
Mo1 P1 2.5438(8)
Mo1 P2 2.5616(9)
F22A F23A 1.536(13)

loop_
_geom_torsion_atom_site_label_1
_geom_torsion_atom_site_label_2
_geom_torsion_atom_site_label_3
_geom_torsion_atom_site_label_4
_geom_torsion
N1 C1 C2 C3 1.3(7)
C1 C2 C3 C4 0.9(7)
C2 C3 C4 C5 -1.3(7)
C3 C4 C5 N1 -0.4(6)
C3 C4 C5 C6 -177.7(4)
N1 C5 C6 N2 -6.6(4)
C4 C5 C6 N2 170.8(3)
N1 C5 C6 C7 174.2(3)
C4 C5 C6 C7 -8.4(6)
N2 C6 C7 C8 -2.6(5)
C5 C6 C7 C8 176.5(3)
C6 C7 C8 C9 0.3(5)
C6 C7 C8 C16 -178.9(3)
C7 C8 C9 C10 0.5(5)
C16 C8 C9 C10 179.8(3)
C8 C9 C10 N2 0.9(5)
C8 C9 C10 C11 -176.2(3)
C9 C10 C11 N3 176.7(3)
N2 C10 C11 N3 -0.7(4)
C9 C10 C11 C12 -2.0(5)
N2 C10 C11 C12 -179.3(3)
N3 C11 C12 C13 -1.0(5)
C10 C11 C12 C13 177.6(3)
C11 C12 C13 C14 0.2(5)
C12 C13 C14 C15 0.7(5)
C13 C14 C15 N3 -0.8(5)
C7 C8 C16 C17 27.7(5)
C9 C8 C16 C17 -151.5(4)
C7 C8 C16 C21 -151.8(4)
C9 C8 C16 C21 29.0(5)
C21 C16 C17 C18 0.2(6)
C8 C16 C17 C18 -179.4(4)
C16 C17 C18 C19 -0.4(7)
C17 C18 C19 C20 -0.4(7)
C18 C19 C20 C21 1.4(7)
C19 C20 C21 C16 -1.7(6)
C17 C16 C21 C20 0.8(6)
C8 C16 C21 C20 -179.6(4)
C27 C22 C23 C24 0.0(6)
P1 C22 C23 C24 -175.1(3)
C22 C23 C24 C25 -0.8(6)
C23 C24 C25 C26 1.4(7)
C24 C25 C26 C27 -1.1(6)
C25 C26 C27 C22 0.3(6)
C23 C22 C27 C26 0.3(6)
P1 C22 C27 C26 175.6(3)
C33 C28 C29 C30 0.7(6)
P1 C28 C29 C30 -173.9(4)
C28 C29 C30 C31 -1.0(7)
C29 C30 C31 C32 0.2(8)
C30 C31 C32 C33 0.8(7)
C29 C28 C33 C32 0.4(6)
P1 C28 C33 C32 175.1(3)
C31 C32 C33 C28 -1.1(7)
C40 C35 C36 C37 0.7(7)
P2 C35 C36 C37 -177.4(4)
C35 C36 C37 C38 -0.6(7)
C36 C37 C38 C39 0.6(9)
C37 C38 C39 C40 -0.7(9)
C36 C35 C40 C39 -0.9(7)
P2 C35 C40 C39 177.2(4)
C38 C39 C40 C35 0.9(9)
C46 C41 C42 C43 1.5(6)
P2 C41 C42 C43 177.5(3)
C41 C42 C43 C44 -2.0(7)
C42 C43 C44 C45 1.5(7)
C43 C44 C45 C46 -0.5(7)
C44 C45 C46 C41 0.1(7)
C42 C41 C46 C45 -0.6(6)
P2 C41 C46 C45 -176.6(3)
C55 C50 C51 C52 -1.2(5)
B1 C50 C51 C52 -174.8(3)
C50 C51 C52 C53 0.8(5)
C50 C51 C52 C56 -177.9(3)
C51 C52 C53 C54 0.6(5)
C56 C52 C53 C54 179.4(3)
C52 C53 C54 C55 -1.7(5)
C52 C53 C54 C57 176.2(3)
C53 C54 C55 C50 1.4(5)
C57 C54 C55 C50 -176.6(3)
C51 C50 C55 C54 0.1(5)
B1 C50 C55 C54 173.9(3)
C53 C52 C56 F3 22.2(5)
C51 C52 C56 F3 -159.0(3)
C53 C52 C56 F1 -97.9(4)
C51 C52 C56 F1 80.9(4)
C53 C52 C56 F2 142.4(4)
C51 C52 C56 F2 -38.8(5)
C55 C54 C57 F4 -162.3(3)
C53 C54 C57 F4 19.7(5)
C55 C54 C57 F5 -40.4(5)
C53 C54 C57 F5 141.6(4)
C55 C54 C57 F6 78.5(4)
C53 C54 C57 F6 -99.4(4)
C63 C58 C59 C60 0.2(5)
B1 C58 C59 C60 175.8(3)
C58 C59 C60 C61 0.5(6)
C58 C59 C60 C64 -179.4(4)
C59 C60 C61 C62 -0.9(6)
C64 C60 C61 C62 178.9(4)
C60 C61 C62 C63 0.7(6)
C60 C61 C62 C65 -179.9(4)
C61 C62 C63 C58 -0.1(6)
C65 C62 C63 C58 -179.4(3)
C59 C58 C63 C62 -0.3(5)
B1 C58 C63 C62 -175.9(3)
C61 C60 C64 F9 -111.8(4)
C59 C60 C64 F9 68.0(5)
C61 C60 C64 F8 9.8(6)
C59 C60 C64 F8 -170.4(4)
C61 C60 C64 F7 129.2(4)
C59 C60 C64 F7 -50.9(5)
C63 C62 C65 F12 -7.0(6)
C61 C62 C65 F12 173.7(5)
C63 C62 C65 F10A -93.0(6)
C61 C62 C65 F10A 87.7(6)
C63 C62 C65 F11 126.5(4)
C61 C62 C65 F11 -52.8(5)
C63 C62 C65 F10 -126.1(4)
C61 C62 C65 F10 54.6(5)
C63 C62 C65 F12A 21.4(6)
C61 C62 C65 F12A -157.9(5)
C71 C66 C67 C68 -0.8(5)
B1 C66 C67 C68 -173.1(3)
C66 C67 C68 C69 -0.7(6)
C66 C67 C68 C72 178.7(3)
C67 C68 C69 C70 1.3(5)
C72 C68 C69 C70 -178.2(3)
C68 C69 C70 C71 -0.3(5)
C68 C69 C70 C73 179.2(3)
C69 C70 C71 C66 -1.2(6)
C73 C70 C71 C66 179.3(4)
C67 C66 C71 C70 1.7(5)
B1 C66 C71 C70 174.1(3)
C69 C68 C72 F13A 175.7(6)
C67 C68 C72 F13A -3.7(8)
C69 C68 C72 F15 -42.1(6)
C67 C68 C72 F15 138.4(5)
C69 C68 C72 F14A 41.0(6)
C67 C68 C72 F14A -138.4(6)
C69 C68 C72 F14 75.5(5)
C67 C68 C72 F14 -104.0(5)
C69 C68 C72 F13 -163.6(5)
C67 C68 C72 F13 17.0(6)
C69 C68 C72 F15A -64.6(6)
C67 C68 C72 F15A 115.9(5)
C71 C70 C73 F18 -32.7(6)
C69 C70 C73 F18 147.7(4)
C71 C70 C73 F16 -155.3(4)
C69 C70 C73 F16 25.1(6)
C71 C70 C73 F17 86.1(5)
C69 C70 C73 F17 -93.5(4)
C79 C74 C75 C76 4.2(5)
B1 C74 C75 C76 -177.5(3)
C74 C75 C76 C77 -2.2(6)
C74 C75 C76 C80 174.8(3)
C75 C76 C77 C78 -0.9(6)
C80 C76 C77 C78 -178.0(4)
C76 C77 C78 C79 1.7(6)
C76 C77 C78 C81 177.9(4)
C77 C78 C79 C74 0.6(6)
C81 C78 C79 C74 -175.7(4)
C75 C74 C79 C78 -3.5(5)
B1 C74 C79 C78 178.2(3)
C77 C76 C80 F19 -63.2(5)
C75 C76 C80 F19 119.7(4)
C77 C76 C80 F20 174.7(4)
C75 C76 C80 F20 -2.4(6)
C77 C76 C80 F21 55.3(5)
C75 C76 C80 F21 -121.8(4)
C77 C78 C81 F23A -100.1(7)
C79 C78 C81 F23A 76.2(7)
C77 C78 C81 F22A -17.4(8)
C79 C78 C81 F22A 159.0(6)
C77 C78 C81 F24 125.7(4)
C79 C78 C81 F24 -58.0(6)
C77 C78 C81 F22 14.2(6)
C79 C78 C81 F22 -169.4(4)
C77 C78 C81 F23 -127.4(5)
C79 C78 C81 F23 49.0(6)
C79 C74 B1 C50 -35.9(4)
C75 C74 B1 C50 145.9(3)
C79 C74 B1 C58 85.2(4)
C75 C74 B1 C58 -92.9(4)
C79 C74 B1 C66 -150.0(3)
C75 C74 B1 C66 31.9(5)
C55 C50 B1 C74 155.1(3)
C51 C50 B1 C74 -31.6(4)
C55 C50 B1 C58 37.2(4)
C51 C50 B1 C58 -149.5(3)
C55 C50 B1 C66 -84.3(4)
C51 C50 B1 C66 88.9(4)
C59 C58 B1 C74 -80.6(4)
C63 C58 B1 C74 94.7(4)
C59 C58 B1 C50 40.5(4)
C63 C58 B1 C50 -144.2(3)
C59 C58 B1 C66 155.1(3)
C63 C58 B1 C66 -29.6(5)
C71 C66 B1 C74 28.0(5)
C67 C66 B1 C74 -160.1(3)
C71 C66 B1 C50 -91.5(4)
C67 C66 B1 C50 80.4(4)
C71 C66 B1 C58 148.5(3)
C67 C66 B1 C58 -39.6(5)
C2 C1 N1 C5 -2.9(6)
C2 C1 N1 Mo1 168.0(3)
C4 C5 N1 C1 2.4(5)
C6 C5 N1 C1 179.9(3)
C4 C5 N1 Mo1 -169.4(3)
C6 C5 N1 Mo1 8.1(4)
C7 C6 N2 C10 3.9(5)
C5 C6 N2 C10 -175.3(3)
C7 C6 N2 Mo1 -178.7(3)
C5 C6 N2 Mo1 2.1(4)
C9 C10 N2 C6 -3.1(5)
C11 C10 N2 C6 174.4(3)
C9 C10 N2 Mo1 179.5(2)
C11 C10 N2 Mo1 -3.0(4)
C14 C15 N3 C11 0.1(5)
C14 C15 N3 Mo1 178.3(3)
C12 C11 N3 C15 0.8(5)
C10 C11 N3 C15 -177.8(3)
C12 C11 N3 Mo1 -177.6(3)
C10 C11 N3 Mo1 3.8(4)
C33 C28 P1 C34 176.0(3)
C29 C28 P1 C34 -9.5(4)
C33 C28 P1 C22 69.0(4)
C29 C28 P1 C22 -116.5(4)
C33 C28 P1 Mo1 -59.1(4)
C29 C28 P1 Mo1 115.4(3)
C23 C22 P1 C28 -25.9(4)
C27 C22 P1 C28 159.0(3)
C23 C22 P1 C34 -134.4(3)
C27 C22 P1 C34 50.4(3)
C23 C22 P1 Mo1 105.4(3)
C27 C22 P1 Mo1 -69.7(3)
C42 C41 P2 C35 42.5(4)
C46 C41 P2 C35 -141.6(3)
C42 C41 P2 C47 147.9(3)
C46 C41 P2 C47 -36.3(4)
C42 C41 P2 Mo1 -86.8(3)
C46 C41 P2 Mo1 89.1(3)
C40 C35 P2 C41 -91.8(4)
C36 C35 P2 C41 86.3(4)
C40 C35 P2 C47 162.6(4)
C36 C35 P2 C47 -19.3(4)
C40 C35 P2 Mo1 32.0(4)
C36 C35 P2 Mo1 -149.9(3)
F24 C81 F22A F23A 113.0(7)
F22 C81 F22A F23A 174.8(10)
F23 C81 F22A F23A 12.1(5)
C78 C81 F22A F23A -105.7(6)
F24 C81 F23A F22A -113.5(6)
F22 C81 F23A F22A -2.7(5)
F23 C81 F23A F22A -151.0(11)
C78 C81 F23A F22A 114.5(6)
